data_2020027
loop_
_publ_author_name
'Cenzual, K.'
'Chabot, B.'
'Parthe, E.'

_publ_section_title
;
 Cubic Sc57 Rh13 and orthorhombic Hf54 Os17, two geometrically related
 crystal structures with rhodium- and osmium-centered icosahedra
;
_journal_name_full 'Acta Crystallographica C (39,1983-)'
_journal_page_first 313
_journal_page_last 319
_journal_volume 41
_journal_year 1985
_chemical_formula_sum 'Rh13 Sc57'
_space_group_IT_number 200
_symmetry_space_group_name_Hall '-P 2 2 3'
_symmetry_space_group_name_H-M 'P m -3'
_cell_angle_alpha 90
_cell_angle_beta 90
_cell_angle_gamma 90
_cell_formula_units_Z 2
_cell_length_a 14.405
_cell_length_b 14.405
_cell_length_c 14.405
_cell_volume 2989.095
_citation_journal_id_ASTM ACSCEE
_cod_data_source_file Cenzual_ACSCEE_1985_1946.cif
_cod_data_source_block Rh13Sc57
_cod_database_code 2020027

loop_
_symmetry_equiv_pos_as_xyz
x,y,z
-x,-y,z
x,-y,-z
-x,y,-z
z,x,y
-z,-x,y
z,-x,-y
-z,x,-y
y,z,x
y,-z,-x
-y,z,-x
-y,-z,x
-x,-y,-z
x,y,-z
-x,y,z
x,-y,z
-z,-x,-y
z,x,-y
-z,x,y
z,-x,y
-y,-z,-x
-y,z,x
y,-z,x
y,z,-x

loop_
_atom_site_label
_atom_site_type_symbol
_atom_site_fract_x
_atom_site_fract_y
_atom_site_fract_z
_atom_site_occupancy
_atom_site_U_iso_or_equiv
Rh4 Rh 0.5 0.8338 0.702 1 0.0
Rh3 Rh 0 0.3337 0.2023 1 0.0
Sc8 Sc 0.1122 0.1866 0.2978 1 0.0
Sc1 Sc 0.3746 0 0 1 0.0
Sc9 Sc 0.6145 0.6796 0.792 1 0.0
Sc4 Sc 0 0.3915 0.369 1 0.0
Sc7 Sc 0.5 0.6758 0.6097 1 0.0
Sc6 Sc 0.5 0.8257 0.8971 1 0.0
Sc3 Sc 0.8618 0.5 0.5 1 0.0
Rh1 Rh 0 0 0 1 0.0
Sc5 Sc 0 0.1789 0.1076 1 0.0
Rh2 Rh 0.5 0.5 0.5 1 0.0
Sc2 Sc 0.2271 0.5 0 1 0.0
